data_4308391
loop_
_publ_author_name
'Abdou, Hanan E.'
'Mohamed, Ahmed A.'
'Fackler, John P.'

_publ_section_title
;
 Synthesis and X-ray Structures of Dinuclear and Trinuclear Gold(I) and
 Dinuclear Gold(II) Amidinate Complexes
;
_journal_coden_ASTM INOCAJ
_journal_issue 2
_journal_name_full 'Inorganic Chemistry'
_journal_page_first 166
_journal_page_last 168
_journal_paper_doi 10.1021/ic048855q
_journal_volume 44
_journal_year 2005
_chemical_formula_sum 'C38 H46 Au3 Cl N4 S'
_chemical_formula_weight 1217.22
_space_group_IT_number 14
_symmetry_cell_setting monoclinic
_symmetry_space_group_name_Hall '-P 2yn'
_symmetry_space_group_name_H-M 'P 1 21/n 1'
_atom_sites_solution_hydrogens geom
_atom_sites_solution_primary direct
_atom_sites_solution_secondary difmap
_audit_creation_method SHELXL-97
_cell_angle_alpha 90.00
_cell_angle_beta 99.5270(10)
_cell_angle_gamma 90.00
_cell_formula_units_Z 4
_cell_length_a 10.8294(6)
_cell_length_b 21.4450(13)
_cell_length_c 16.7756(10)
_cell_measurement_temperature 150(2)
_cell_volume 3842.2(4)
_computing_structure_refinement 'SHELXL-97 (Sheldrick, 1997)'
_computing_structure_solution 'SHELXS-97 (Sheldrick, 1990)'
_diffrn_ambient_temperature 150(2)
_diffrn_measured_fraction_theta_full 0.996
_diffrn_measured_fraction_theta_max 0.996
_diffrn_radiation_monochromator graphite
_diffrn_radiation_source 'fine-focus sealed tube'
_diffrn_radiation_type MoK\a
_diffrn_radiation_wavelength 0.71073
_diffrn_reflns_av_R_equivalents 0.1560
_diffrn_reflns_av_sigmaI/netI 0.1340
_diffrn_reflns_limit_h_max 14
_diffrn_reflns_limit_h_min -13
_diffrn_reflns_limit_k_max 27
_diffrn_reflns_limit_k_min -27
_diffrn_reflns_limit_l_max 21
_diffrn_reflns_limit_l_min -21
_diffrn_reflns_number 48906
_diffrn_reflns_theta_full 27.51
_diffrn_reflns_theta_max 27.51
_diffrn_reflns_theta_min 1.90
_exptl_absorpt_coefficient_mu 11.582
_exptl_crystal_density_diffrn 2.104
_exptl_crystal_density_method 'not measured'
_exptl_crystal_F_000 2267.21
_refine_diff_density_max 3.645
_refine_diff_density_min -3.745
_refine_diff_density_rms 0.322
_refine_ls_extinction_method none
_refine_ls_goodness_of_fit_ref 1.076
_refine_ls_hydrogen_treatment mixed
_refine_ls_matrix_type full
_refine_ls_number_parameters 432
_refine_ls_number_reflns 8801
_refine_ls_number_restraints 0
_refine_ls_restrained_S_all 1.076
_refine_ls_R_factor_all 0.1546
_refine_ls_R_factor_gt 0.0858
_refine_ls_shift/su_max 0.013
_refine_ls_shift/su_mean 0.001
_refine_ls_structure_factor_coef Fsqd
_refine_ls_weighting_details 'calc w=1/[\s^2^(Fo^2^)+(0.0530P)^2^+140.5995P] where P=(Fo^2^+2Fc^2^)/3'
_refine_ls_weighting_scheme calc
_refine_ls_wR_factor_gt 0.1671
_refine_ls_wR_factor_ref 0.1891
_reflns_number_gt 5328
_reflns_number_total 8801
_reflns_threshold_expression >2sigma(I)
_cod_data_source_file ic048855qsi20040819_011644.cif
_cod_data_source_block au2
_cod_depositor_comments
;
The following automatic conversions were performed:
'_symmetry_cell_setting' value 'Monoclinic' changed to 'monoclinic'
according to '/home/saulius/struct/CIF-dictionaries/cif_core.dic'
dictionary named 'cif_core.dic' version 2.4.1 from 2010-06-29.

Automatic conversion script
Id: cif_fix_enum 1527 2010-12-29 10:47:43Z saulius 
;
_cod_database_code 4308391

loop_
_symmetry_equiv_pos_as_xyz
'x, y, z'
'-x+1/2, y+1/2, -z+1/2'
'-x, -y, -z'
'x-1/2, -y-1/2, z-1/2'

loop_
_atom_site_label
_atom_site_type_symbol
_atom_site_fract_x
_atom_site_fract_y
_atom_site_fract_z
_atom_site_U_iso_or_equiv
_atom_site_adp_type
_atom_site_occupancy
_atom_site_symmetry_multiplicity
_atom_site_calc_flag
_atom_site_refinement_flags
_atom_site_disorder_assembly
_atom_site_disorder_group
Au3 Au 0.29511(7) 0.03610(3) 0.11638(4) 0.0296(2) Uani 1 1 d . . .
Au1 Au 0.52919(8) 0.12551(4) 0.23912(5) 0.0386(2) Uani 1 1 d . . .
Au2 Au 0.29384(7) 0.07503(3) 0.28913(4) 0.02645(18) Uani 1 1 d . . .
S1 S 0.6225(5) 0.0369(3) 0.2096(3) 0.0404(13) Uani 1 1 d . . .
Cl1 Cl 0.3174(7) 0.1254(3) 0.0488(3) 0.0586(17) Uani 1 1 d . . .
N3 N 0.2990(16) -0.0197(8) 0.3023(11) 0.041(4) Uani 1 1 d . . .
N4 N 0.2758(15) -0.0483(7) 0.1661(9) 0.031(4) Uani 1 1 d . . .
N1 N 0.4531(15) 0.2075(7) 0.2697(9) 0.032(4) Uani 1 1 d . . .
N2 N 0.2652(13) 0.1695(8) 0.2955(9) 0.031(4) Uani 1 1 d . . .
C18 C 0.2818(18) -0.0595(9) 0.2427(11) 0.032(4) Uani 1 1 d . . .
H18 H 0.2728 -0.1010 0.2568 0.038 Uiso 1 1 calc R . .
C1 C 0.3414(19) 0.2144(9) 0.2877(11) 0.034(5) Uani 1 1 d . . .
H1 H 0.3146 0.2548 0.2955 0.041 Uiso 1 1 calc R . .
C2 C 0.531(2) 0.2624(9) 0.2683(13) 0.040(5) Uani 1 1 d . . .
C7 C 0.6028(17) 0.2830(9) 0.3370(12) 0.032(4) Uani 1 1 d . . .
C24 C 0.195(2) -0.0408(10) 0.4163(12) 0.044(6) Uani 1 1 d . . .
C27 C 0.2523(17) -0.0992(9) 0.1084(12) 0.032(4) Uani 1 1 d . . .
C19 C 0.303(2) -0.0419(10) 0.3816(12) 0.046(6) Uani 1 1 d . . .
C15 C 0.1423(18) 0.1850(9) 0.3064(14) 0.039(5) Uani 1 1 d . . .
C5 C 0.692(2) 0.3603(11) 0.2649(17) 0.054(6) Uani 1 1 d . . .
H5 H 0.7460 0.3940 0.2643 0.065 Uiso 1 1 calc R . .
C6 C 0.686(2) 0.3327(10) 0.3340(15) 0.049(6) Uani 1 1 d . . .
H6 H 0.7360 0.3463 0.3811 0.059 Uiso 1 1 calc R . .
C28 C 0.353(2) -0.1367(8) 0.0982(13) 0.041(5) Uani 1 1 d . . .
C9 C 0.603(2) 0.2474(11) 0.4162(12) 0.046(6) Uani 1 1 d . . .
H9A H 0.5191 0.2369 0.4218 0.070 Uiso 1 1 calc R . .
H9B H 0.6399 0.2730 0.4609 0.070 Uiso 1 1 calc R . .
H9C H 0.6517 0.2099 0.4156 0.070 Uiso 1 1 calc R . .
C14 C 0.061(2) 0.2139(11) 0.2405(18) 0.059(7) Uani 1 1 d . . .
C35 C 0.637(2) 0.0398(13) 0.1016(14) 0.058(7) Uani 1 1 d . . .
H35A H 0.5841 0.0087 0.0709 0.070 Uiso 1 1 calc R . .
H35B H 0.6150 0.0807 0.0789 0.070 Uiso 1 1 calc R . .
C3 C 0.540(2) 0.2909(10) 0.1926(12) 0.047(6) Uani 1 1 d . . .
C38 C 0.790(2) 0.0458(11) 0.2446(14) 0.052(6) Uani 1 1 d . . .
H38A H 0.8060 0.0802 0.2824 0.062 Uiso 1 1 calc R . .
H38B H 0.8248 0.0081 0.2712 0.062 Uiso 1 1 calc R . .
C32 C 0.133(2) -0.1093(10) 0.0679(12) 0.041(5) Uani 1 1 d . . .
C20 C 0.412(2) -0.0627(11) 0.4253(13) 0.048(6) Uani 1 1 d . . .
C10 C 0.100(2) 0.1671(12) 0.3789(16) 0.055(7) Uani 1 1 d . . .
C23 C 0.204(3) -0.0606(12) 0.4955(15) 0.061(7) Uani 1 1 d . . .
H23 H 0.1313 -0.0618 0.5183 0.073 Uiso 1 1 calc R . .
C34 C 0.482(2) -0.1276(11) 0.1392(16) 0.058(7) Uani 1 1 d . . .
H34A H 0.5057 -0.0848 0.1342 0.087 Uiso 1 1 calc R . .
H34B H 0.5370 -0.1541 0.1150 0.087 Uiso 1 1 calc R . .
H34C H 0.4880 -0.1380 0.1954 0.087 Uiso 1 1 calc R . .
C26 C 0.074(2) -0.0189(13) 0.3702(14) 0.057(7) Uani 1 1 d . . .
H26A H 0.0763 0.0255 0.3635 0.085 Uiso 1 1 calc R . .
H26B H 0.0073 -0.0295 0.3992 0.085 Uiso 1 1 calc R . .
H26C H 0.0592 -0.0386 0.3181 0.085 Uiso 1 1 calc R . .
C4 C 0.624(2) 0.3412(10) 0.1959(15) 0.051(6) Uani 1 1 d . . .
H4 H 0.6330 0.3616 0.1482 0.061 Uiso 1 1 calc R . .
C29 C 0.326(3) -0.1850(11) 0.0387(17) 0.068(8) Uani 1 1 d . . .
H29 H 0.3896 -0.2115 0.0290 0.082 Uiso 1 1 calc R . .
C8 C 0.462(3) 0.2711(13) 0.1147(14) 0.074(9) Uani 1 1 d . . .
H8A H 0.4920 0.2908 0.0704 0.110 Uiso 1 1 calc R . .
H8B H 0.3761 0.2832 0.1145 0.110 Uiso 1 1 calc R . .
H8C H 0.4662 0.2266 0.1093 0.110 Uiso 1 1 calc R . .
C36 C 0.771(3) 0.0261(14) 0.1019(16) 0.074(9) Uani 1 1 d . . .
H36A H 0.7955 0.0411 0.0523 0.089 Uiso 1 1 calc R . .
H36B H 0.7850 -0.0185 0.1055 0.089 Uiso 1 1 calc R . .
C22 C 0.310(3) -0.0781(14) 0.5405(17) 0.080(9) Uani 1 1 d . . .
H22 H 0.3145 -0.0873 0.5951 0.096 Uiso 1 1 calc R . .
C12 C -0.110(4) 0.2020(17) 0.321(4) 0.119(19) Uani 1 1 d . . .
H12 H -0.1945 0.2045 0.3242 0.143 Uiso 1 1 calc R . .
C17 C 0.104(2) 0.2323(12) 0.1660(16) 0.066(8) Uani 1 1 d . . .
H17A H 0.1600 0.2670 0.1766 0.099 Uiso 1 1 calc R . .
H17B H 0.0332 0.2440 0.1264 0.099 Uiso 1 1 calc R . .
H17C H 0.1466 0.1979 0.1460 0.099 Uiso 1 1 calc R . .
C25 C 0.530(2) -0.0658(13) 0.3884(16) 0.068(8) Uani 1 1 d . . .
H25A H 0.5244 -0.1006 0.3519 0.102 Uiso 1 1 calc R . .
H25B H 0.6006 -0.0710 0.4304 0.102 Uiso 1 1 calc R . .
H25C H 0.5385 -0.0280 0.3593 0.102 Uiso 1 1 calc R . .
C37 C 0.846(3) 0.0580(15) 0.1730(19) 0.078(9) Uani 1 1 d . . .
H37A H 0.9311 0.0428 0.1812 0.093 Uiso 1 1 calc R . .
H37B H 0.8471 0.1026 0.1632 0.093 Uiso 1 1 calc R . .
C33 C 0.030(2) -0.0679(13) 0.0843(16) 0.068(8) Uani 1 1 d . . .
H33A H 0.0324 -0.0643 0.1417 0.102 Uiso 1 1 calc R . .
H33B H -0.0494 -0.0854 0.0602 0.102 Uiso 1 1 calc R . .
H33C H 0.0390 -0.0274 0.0618 0.102 Uiso 1 1 calc R . .
C16 C 0.183(3) 0.1419(14) 0.4466(16) 0.070(8) Uani 1 1 d . . .
H16A H 0.2129 0.1020 0.4324 0.105 Uiso 1 1 calc R . .
H16B H 0.1385 0.1371 0.4913 0.105 Uiso 1 1 calc R . .
H16C H 0.2523 0.1696 0.4616 0.105 Uiso 1 1 calc R . .
C31 C 0.113(3) -0.1562(12) 0.0100(16) 0.066(8) Uani 1 1 d . . .
H31 H 0.0333 -0.1623 -0.0194 0.080 Uiso 1 1 calc R . .
C13 C -0.070(2) 0.2220(16) 0.256(3) 0.118(19) Uani 1 1 d . . .
H13 H -0.1263 0.2426 0.2174 0.141 Uiso 1 1 calc R . .
C11 C -0.026(3) 0.1771(15) 0.386(3) 0.089(12) Uani 1 1 d . . .
H11 H -0.0546 0.1670 0.4334 0.106 Uiso 1 1 calc R . .
C21 C 0.417(3) -0.0822(13) 0.5031(15) 0.068(8) Uani 1 1 d . . .
H21 H 0.4911 -0.0984 0.5314 0.082 Uiso 1 1 calc R . .
C30 C 0.208(3) -0.1930(11) -0.0041(17) 0.073(9) Uani 1 1 d . . .
H30 H 0.1930 -0.2240 -0.0432 0.088 Uiso 1 1 calc R . .

loop_
_atom_site_aniso_label
_atom_site_aniso_U_11
_atom_site_aniso_U_22
_atom_site_aniso_U_33
_atom_site_aniso_U_23
_atom_site_aniso_U_13
_atom_site_aniso_U_12
Au3 0.0372(4) 0.0261(4) 0.0233(3) 0.0001(3) -0.0015(3) 0.0005(3)
Au1 0.0388(5) 0.0374(4) 0.0385(4) -0.0023(4) 0.0037(4) 0.0017(4)
Au2 0.0255(4) 0.0293(4) 0.0243(3) -0.0013(3) 0.0033(3) 0.0037(3)
S1 0.042(3) 0.040(3) 0.038(3) 0.000(2) 0.004(2) 0.001(2)
Cl1 0.090(5) 0.038(3) 0.040(3) 0.008(2) -0.011(3) -0.010(3)
N3 0.041(10) 0.045(10) 0.043(10) 0.013(9) 0.022(9) 0.013(8)
N4 0.033(9) 0.024(8) 0.035(9) -0.004(7) 0.000(7) 0.003(7)
N1 0.031(9) 0.030(8) 0.033(9) 0.000(7) 0.000(7) -0.001(7)
N2 0.017(8) 0.044(10) 0.032(9) -0.019(7) -0.001(7) 0.008(7)
C18 0.032(11) 0.036(11) 0.028(10) 0.006(9) 0.004(9) -0.003(8)
C1 0.038(12) 0.030(10) 0.028(10) -0.010(8) -0.009(9) 0.003(9)
C2 0.044(12) 0.027(10) 0.048(13) -0.015(9) 0.007(10) 0.011(9)
C7 0.017(9) 0.037(11) 0.044(11) -0.004(9) 0.009(9) 0.012(8)
C24 0.066(16) 0.042(12) 0.026(10) 0.010(9) 0.012(11) -0.005(11)
C27 0.026(10) 0.034(10) 0.039(11) 0.009(9) 0.012(9) -0.006(8)
C19 0.063(16) 0.050(13) 0.024(10) 0.012(10) 0.006(11) 0.007(12)
C15 0.028(11) 0.030(10) 0.060(14) -0.024(10) 0.010(10) 0.005(8)
C5 0.048(15) 0.044(14) 0.073(18) -0.001(13) 0.016(14) -0.008(11)
C6 0.044(13) 0.033(12) 0.066(16) -0.015(11) -0.005(12) -0.004(10)
C28 0.057(14) 0.014(9) 0.052(13) 0.010(9) 0.009(11) 0.011(9)
C9 0.043(13) 0.057(15) 0.038(12) -0.005(11) 0.002(10) -0.009(11)
C14 0.034(13) 0.046(14) 0.10(2) -0.032(14) 0.014(14) 0.019(11)
C35 0.056(16) 0.079(19) 0.040(13) -0.014(13) 0.009(12) 0.005(14)
C3 0.084(18) 0.029(11) 0.029(11) -0.005(9) 0.009(11) -0.001(11)
C38 0.064(16) 0.049(14) 0.039(12) 0.003(11) -0.004(12) -0.007(12)
C32 0.042(12) 0.043(12) 0.034(11) 0.007(9) -0.004(10) -0.014(10)
C20 0.056(15) 0.051(14) 0.036(12) 0.007(10) 0.006(11) 0.002(11)
C10 0.045(14) 0.056(15) 0.068(17) -0.037(13) 0.024(13) -0.007(12)
C23 0.08(2) 0.059(16) 0.051(15) 0.003(13) 0.033(15) -0.015(14)
C34 0.043(14) 0.050(14) 0.077(18) -0.013(13) 0.001(13) 0.021(11)
C26 0.031(12) 0.09(2) 0.051(14) 0.003(14) 0.013(11) -0.001(12)
C4 0.047(14) 0.045(13) 0.064(16) 0.005(12) 0.019(12) -0.016(11)
C29 0.10(2) 0.038(14) 0.075(19) -0.010(13) 0.029(18) 0.001(14)
C8 0.10(2) 0.071(18) 0.046(14) 0.013(13) 0.003(15) -0.046(17)
C36 0.08(2) 0.09(2) 0.054(16) -0.004(15) 0.020(15) -0.033(17)
C22 0.12(3) 0.09(2) 0.040(15) 0.010(15) 0.025(18) -0.01(2)
C12 0.08(3) 0.05(2) 0.22(6) -0.05(3) 0.04(3) -0.02(2)
C17 0.051(16) 0.062(17) 0.076(19) -0.011(15) -0.018(15) 0.005(13)
C25 0.055(16) 0.070(18) 0.068(17) 0.021(14) -0.021(14) 0.003(13)
C37 0.051(17) 0.09(2) 0.10(2) -0.026(19) 0.037(17) -0.016(15)
C33 0.043(14) 0.09(2) 0.070(18) 0.031(16) 0.002(13) -0.014(14)
C16 0.058(17) 0.09(2) 0.067(18) -0.013(16) 0.027(15) -0.001(15)
C31 0.067(18) 0.056(16) 0.069(18) -0.002(14) -0.010(15) -0.009(14)
C13 0.015(13) 0.07(2) 0.25(6) -0.05(3) -0.04(2) 0.010(13)
C11 0.08(2) 0.07(2) 0.14(3) -0.05(2) 0.07(2) -0.035(18)
C21 0.09(2) 0.073(19) 0.042(14) 0.028(13) -0.002(14) 0.010(16)
C30 0.11(2) 0.034(14) 0.08(2) -0.032(13) 0.005(18) -0.009(15)

loop_
_atom_type_symbol
_atom_type_description
_atom_type_scat_dispersion_real
_atom_type_scat_dispersion_imag
_atom_type_scat_source
C C 0.0033 0.0016 'International Tables Vol C Tables 4.2.6.8 and 6.1.1.4'
H H 0.0000 0.0000 'International Tables Vol C Tables 4.2.6.8 and 6.1.1.4'
N N 0.0061 0.0033 'International Tables Vol C Tables 4.2.6.8 and 6.1.1.4'
Au Au -2.0133 8.8022 'International Tables Vol C Tables 4.2.6.8 and 6.1.1.4'
Cl Cl 0.1484 0.1585 'International Tables Vol C Tables 4.2.6.8 and 6.1.1.4'
S S 0.1246 0.1234 'International Tables Vol C Tables 4.2.6.8 and 6.1.1.4'

loop_
_geom_angle_atom_site_label_1
_geom_angle_atom_site_label_2
_geom_angle_atom_site_label_3
_geom_angle
_geom_angle_site_symmetry_1
_geom_angle_site_symmetry_3
_geom_angle_publ_flag
N4 Au3 Cl1 174.1(5) . . ?
N4 Au3 Au2 80.5(4) . . ?
Cl1 Au3 Au2 105.40(15) . . ?
N1 Au1 S1 176.9(4) . . ?
N1 Au1 Au2 81.1(5) . . ?
S1 Au1 Au2 100.93(15) . . ?
N3 Au2 N2 167.5(7) . . ?
N3 Au2 Au1 112.2(5) . . ?
N2 Au2 Au1 78.6(4) . . ?
N3 Au2 Au3 79.9(5) . . ?
N2 Au2 Au3 110.3(4) . . ?
Au1 Au2 Au3 72.15(3) . . ?
C38 S1 C35 94.0(11) . . ?
C38 S1 Au1 107.5(8) . . ?
C35 S1 Au1 107.7(9) . . ?
C18 N3 C19 118.7(18) . . ?
C18 N3 Au2 124.7(14) . . ?
C19 N3 Au2 115.9(14) . . ?
C18 N4 C27 119.7(16) . . ?
C18 N4 Au3 125.6(13) . . ?
C27 N4 Au3 114.6(12) . . ?
C1 N1 C2 118.4(16) . . ?
C1 N1 Au1 125.7(13) . . ?
C2 N1 Au1 115.8(12) . . ?
C1 N2 C15 118.1(17) . . ?
C1 N2 Au2 128.8(13) . . ?
C15 N2 Au2 113.1(12) . . ?
N4 C18 N3 128.0(18) . . ?
N2 C1 N1 125.0(18) . . ?
C7 C2 C3 120(2) . . ?
C7 C2 N1 120.3(19) . . ?
C3 C2 N1 119.1(18) . . ?
C2 C7 C6 120(2) . . ?
C2 C7 C9 119.7(19) . . ?
C6 C7 C9 120.1(19) . . ?
C23 C24 C19 118(2) . . ?
C23 C24 C26 121(2) . . ?
C19 C24 C26 121.4(18) . . ?
C32 C27 C28 123(2) . . ?
C32 C27 N4 119.6(18) . . ?
C28 C27 N4 117.6(17) . . ?
C20 C19 C24 120(2) . . ?
C20 C19 N3 121(2) . . ?
C24 C19 N3 119.4(19) . . ?
N2 C15 C10 119(2) . . ?
N2 C15 C14 118(2) . . ?
C10 C15 C14 122(2) . . ?
C6 C5 C4 122(2) . . ?
C5 C6 C7 120(2) . . ?
C27 C28 C29 116(2) . . ?
C27 C28 C34 124.9(19) . . ?
C29 C28 C34 119(2) . . ?
C15 C14 C17 122(2) . . ?
C15 C14 C13 113(3) . . ?
C17 C14 C13 125(3) . . ?
C36 C35 S1 103.5(17) . . ?
C4 C3 C2 116(2) . . ?
C4 C3 C8 121(2) . . ?
C2 C3 C8 123(2) . . ?
C37 C38 S1 106.2(17) . . ?
C27 C32 C31 119(2) . . ?
C27 C32 C33 119(2) . . ?
C31 C32 C33 122(2) . . ?
C19 C20 C21 121(3) . . ?
C19 C20 C25 121(2) . . ?
C21 C20 C25 118(2) . . ?
C11 C10 C15 119(3) . . ?
C11 C10 C16 119(3) . . ?
C15 C10 C16 122(2) . . ?
C22 C23 C24 123(3) . . ?
C5 C4 C3 122(2) . . ?
C30 C29 C28 121(3) . . ?
C35 C36 C37 108(2) . . ?
C23 C22 C21 118(2) . . ?
C13 C12 C11 121(4) . . ?
C38 C37 C36 109(2) . . ?
C30 C31 C32 121(2) . . ?
C12 C13 C14 124(4) . . ?
C12 C11 C10 121(4) . . ?
C20 C21 C22 120(3) . . ?
C31 C30 C29 120(2) . . ?

loop_
_geom_bond_atom_site_label_1
_geom_bond_atom_site_label_2
_geom_bond_distance
_geom_bond_site_symmetry_2
_geom_bond_publ_flag
Au3 N4 2.019(15) . ?
Au3 Cl1 2.258(6) . ?
Au3 Au2 3.0181(10) . ?
Au1 N1 2.044(16) . ?
Au1 S1 2.245(6) . ?
Au1 Au2 3.0132(12) . ?
Au2 N3 2.042(17) . ?
Au2 N2 2.055(16) . ?
S1 C38 1.82(2) . ?
S1 C35 1.85(2) . ?
N3 C18 1.31(2) . ?
N3 C19 1.41(2) . ?
N4 C18 1.30(2) . ?
N4 C27 1.45(2) . ?
N1 C1 1.30(2) . ?
N1 C2 1.45(3) . ?
N2 C1 1.29(2) . ?
N2 C15 1.41(2) . ?
C2 C7 1.35(3) . ?
C2 C3 1.43(3) . ?
C7 C6 1.40(3) . ?
C7 C9 1.53(3) . ?
C24 C23 1.38(3) . ?
C24 C19 1.39(3) . ?
C24 C26 1.49(3) . ?
C27 C32 1.37(3) . ?
C27 C28 1.38(3) . ?
C19 C20 1.35(3) . ?
C15 C10 1.42(3) . ?
C15 C14 1.44(3) . ?
C5 C6 1.31(3) . ?
C5 C4 1.33(3) . ?
C28 C29 1.43(3) . ?
C28 C34 1.47(3) . ?
C14 C17 1.46(4) . ?
C14 C13 1.49(4) . ?
C35 C36 1.47(4) . ?
C3 C4 1.41(3) . ?
C3 C8 1.50(3) . ?
C38 C37 1.45(4) . ?
C32 C31 1.39(3) . ?
C32 C33 1.49(3) . ?
C20 C21 1.36(3) . ?
C20 C25 1.51(4) . ?
C10 C11 1.41(4) . ?
C10 C16 1.43(4) . ?
C23 C22 1.32(4) . ?
C29 C30 1.37(4) . ?
C36 C37 1.49(4) . ?
C22 C21 1.40(4) . ?
C12 C13 1.31(6) . ?
C12 C11 1.39(5) . ?
C31 C30 1.34(4) . ?
